data_7701700
loop_
_publ_author_name
'Bidal, Yannick D.'
'Urbina-Blanco, C\'esar A'
'Poater, Albert'
'Cordes, David B.'
'Slawin, Alexandra M. Z.'
'Cavallo, Luigi'
'Cazin, Catherine S. J.'

_publ_section_title
;
 Electronic effects in mixed N-heterocyclic carbene/phosphite indenylidene
 ruthenium metathesis catalysts.
;
_journal_issue 30
_journal_name_full 'Dalton transactions (Cambridge, England : 2003)'
_journal_page_first 11326
_journal_page_last 11337
_journal_paper_doi 10.1039/c9dt01811e
_journal_volume 48
_journal_year 2019
_chemical_formula_moiety 'C57 H48 Cl2 N5 O3 P Ru'
_chemical_formula_sum 'C57 H48 Cl2 N5 O3 P Ru'
_chemical_formula_weight 1053.99
_space_group_crystal_system monoclinic
_space_group_IT_number 14
_space_group_name_Hall '-P 2yn'
_space_group_name_H-M_alt 'P 1 21/n 1'
_atom_sites_solution_hydrogens geom
_atom_sites_solution_primary direct
_atom_sites_solution_secondary difmap
_audit_creation_date 2019-05-29
_audit_creation_method 'by CrystalStructure 4.3'
_audit_update_record
;
2019-05-29 deposited with the CCDC.	2019-06-26 downloaded from the CCDC.
;
_cell_angle_alpha 90.0000
_cell_angle_beta 95.072(7)
_cell_angle_gamma 90.0000
_cell_formula_units_Z 4
_cell_length_a 10.6380(6)
_cell_length_b 29.5028(16)
_cell_length_c 15.8896(11)
_cell_measurement_reflns_used 10954
_cell_measurement_temperature 93
_cell_measurement_theta_max 26.25
_cell_measurement_theta_min 2.61
_cell_volume 4967.4(5)
_computing_cell_refinement 'CrysAlisPro 1.171.40.40a (Rigaku OD, 2019)'
_computing_data_collection 'CrysAlisPro 1.171.40.40a (Rigaku OD, 2019)'
_computing_data_reduction 'CrysAlisPro 1.171.40.40a (Rigaku OD, 2019)'
_computing_molecular_graphics 'CrystalStructure 4.3'
_computing_publication_material 'CrystalStructure 4.3 (Rigaku, 2018)'
_computing_structure_refinement 'SHELXL Version 2018/3 (Sheldrick, 2008)'
_computing_structure_solution 'SHELXT Version 2018/2 (Sheldrick, 2014)'
_diffrn_ambient_temperature 93
_diffrn_detector_area_resol_mean 29.257
_diffrn_measured_fraction_theta_full 0.999
_diffrn_measured_fraction_theta_max 0.914
_diffrn_measurement_device_type 'Rigaku Saturn70'
_diffrn_measurement_method \w
_diffrn_radiation_type 'Mo K\a'
_diffrn_radiation_wavelength 0.71073
_diffrn_reflns_av_R_equivalents 0.0611
_diffrn_reflns_av_unetI/netI 0.0729
_diffrn_reflns_Laue_measured_fraction_full 0.999
_diffrn_reflns_Laue_measured_fraction_max 0.914
_diffrn_reflns_limit_h_max 13
_diffrn_reflns_limit_h_min -13
_diffrn_reflns_limit_k_max 38
_diffrn_reflns_limit_k_min -35
_diffrn_reflns_limit_l_max 18
_diffrn_reflns_limit_l_min -19
_diffrn_reflns_number 49634
_diffrn_reflns_point_group_measured_fraction_full 0.999
_diffrn_reflns_point_group_measured_fraction_max 0.914
_diffrn_reflns_theta_full 25.242
_diffrn_reflns_theta_max 27.786
_diffrn_reflns_theta_min 2.503
_diffrn_standards_number 0
_exptl_absorpt_coefficient_mu 0.506
_exptl_absorpt_correction_T_max 0.995
_exptl_absorpt_correction_T_min 0.713
_exptl_absorpt_correction_type multi-scan
_exptl_absorpt_process_details
;
CrysAlisPro 1.171.40.40a (Rigaku Oxford Diffraction, 2019)
Empirical absorption correction using spherical harmonics,
 implemented in SCALE3 ABSPACK scaling algorithm.
;
_exptl_crystal_colour orange
_exptl_crystal_density_diffrn 1.409
_exptl_crystal_density_method 'not measured'
_exptl_crystal_description plate
_exptl_crystal_F_000 2168.00
_exptl_crystal_recrystallization_method 'Re-crystallisation from solvent: Dichloromethane/pentane'
_exptl_crystal_size_max 0.120
_exptl_crystal_size_mid 0.100
_exptl_crystal_size_min 0.010
_refine_diff_density_max 0.77
_refine_diff_density_min -0.81
_refine_ls_extinction_method none
_refine_ls_goodness_of_fit_ref 1.083
_refine_ls_hydrogen_treatment constr
_refine_ls_number_parameters 764
_refine_ls_number_reflns 10713
_refine_ls_number_restraints 486
_refine_ls_R_factor_all 0.1672
_refine_ls_R_factor_gt 0.0896
_refine_ls_shift/su_max 0.000
_refine_ls_structure_factor_coef Fsqd
_refine_ls_weighting_details 'w = 1/[\s^2^(Fo^2^)+16.1980P] where P=(Fo^2^+2Fc^2^)/3'
_refine_ls_weighting_scheme calc
_refine_ls_wR_factor_gt 0.1319
_refine_ls_wR_factor_ref 0.1545
_reflns_Friedel_coverage 0.000
_reflns_number_gt 5887
_reflns_number_total 10713
_reflns_threshold_expression F^2^>2.0\s(F^2^)
_cod_data_source_file c9dt01811e2.cif
_cod_data_source_block 3f
_cod_original_sg_symbol_H-M P21/n
_cod_database_code 7701700

loop_
_space_group_symop_id
_space_group_symop_operation_xyz
1 +X,+Y,+Z
2 1/2-X,1/2+Y,1/2-Z
3 -X,-Y,-Z
4 -1/2+X,-1/2-Y,-1/2+Z

loop_
_atom_site_label
_atom_site_type_symbol
_atom_site_fract_x
_atom_site_fract_y
_atom_site_fract_z
_atom_site_U_iso_or_equiv
_atom_site_adp_type
_atom_site_occupancy
_atom_site_site_symmetry_order
_atom_site_calc_flag
_atom_site_refinement_flags_posn
_atom_site_refinement_flags_adp
_atom_site_refinement_flags_occupancy
_atom_site_disorder_assembly
_atom_site_disorder_group
Ru1 Ru 0.48869(5) 0.71701(2) 0.29258(3) 0.07141(19) Uani 1 1 d . . . . .
Cl1 Cl 0.62644(14) 0.75471(6) 0.39549(9) 0.0707(5) Uani 1 1 d . . . . .
Cl2 Cl 0.32072(15) 0.74516(7) 0.36876(10) 0.0787(5) Uani 1 1 d . . . . .
P1 P 0.65873(17) 0.70215(8) 0.22555(11) 0.0825(6) Uani 1 1 d . . . . .
O1 O 0.7332(4) 0.74428(18) 0.1916(3) 0.0883(15) Uani 1 1 d . . . . .
O2 O 0.6381(5) 0.6741(2) 0.1385(3) 0.114(2) Uani 1 1 d . . . . .
O3 O 0.7792(4) 0.67738(17) 0.2738(3) 0.0781(13) Uani 1 1 d . . . . .
N2 N 0.3269(5) 0.7592(3) 0.1566(3) 0.0836(18) Uani 1 1 d . . . . .
N5 N 0.2552(5) 0.6900(3) 0.1700(3) 0.093(2) Uani 1 1 d . . . . .
N47 N 1.0906(8) 0.8985(3) 0.4081(6) 0.162(4) Uani 1 1 d . . . . .
N54 N 1.0772(8) 0.5854(4) -0.0945(6) 0.175(5) Uani 1 1 d . . . . .
N61 N 0.8603(7) 0.5093(3) 0.5598(6) 0.137(3) Uani 1 1 d . . . . .
C1 C 0.3504(6) 0.7184(3) 0.1934(4) 0.081(2) Uani 1 1 d . . . . .
C3 C 0.1989(6) 0.7606(3) 0.1109(4) 0.103(3) Uani 1 1 d . . . . .
H3A H 0.202390 0.771213 0.052071 0.124 Uiso 1 1 calc R U . . .
H3B H 0.142019 0.780700 0.140012 0.124 Uiso 1 1 calc R U . . .
C4 C 0.1570(7) 0.7124(3) 0.1134(4) 0.108(3) Uani 1 1 d . . . . .
H4A H 0.073430 0.710084 0.135981 0.130 Uiso 1 1 calc R U . . .
H4B H 0.151717 0.698795 0.056245 0.130 Uiso 1 1 calc R U . . .
C6 C 0.4087(7) 0.7975(4) 0.1462(5) 0.095(3) Uani 1 1 d . . . . .
C7 C 0.4892(7) 0.7947(4) 0.0801(5) 0.111(3) Uani 1 1 d . . . . .
C8 C 0.5579(10) 0.8336(5) 0.0669(7) 0.147(6) Uani 1 1 d . . . . .
H8 H 0.612444 0.832267 0.022729 0.176 Uiso 1 1 calc R U . . .
C9 C 0.5564(12) 0.8722(5) 0.1083(10) 0.164(8) Uani 1 1 d . . . . .
C10 C 0.4707(8) 0.8745(3) 0.1722(6) 0.113(3) Uani 1 1 d . . . . .
H10 H 0.463395 0.901928 0.202628 0.135 Uiso 1 1 calc R U . . .
C11 C 0.3971(8) 0.8372(4) 0.1911(5) 0.102(3) Uani 1 1 d . . . . .
C12 C 0.4887(7) 0.7549(4) 0.0229(5) 0.143(4) Uani 1 1 d . . . . .
H12A H 0.556218 0.758174 -0.014785 0.171 Uiso 1 1 calc R U . . .
H12B H 0.407104 0.753067 -0.010749 0.171 Uiso 1 1 calc R U . . .
H12C H 0.502406 0.727220 0.056547 0.171 Uiso 1 1 calc R U . . .
C13 C 0.6315(8) 0.9134(4) 0.0911(8) 0.196(7) Uani 1 1 d . . . . .
H13A H 0.630723 0.917924 0.029900 0.236 Uiso 1 1 calc R U . . .
H13B H 0.718665 0.909497 0.115476 0.236 Uiso 1 1 calc R U . . .
H13C H 0.594376 0.939979 0.116514 0.236 Uiso 1 1 calc R U . . .
C14 C 0.3006(7) 0.8427(3) 0.2534(5) 0.101(3) Uani 1 1 d . . . . .
H14A H 0.216432 0.844961 0.223198 0.121 Uiso 1 1 calc R U . . .
H14B H 0.318501 0.870371 0.286552 0.121 Uiso 1 1 calc R U . . .
H14C H 0.303648 0.816477 0.291318 0.121 Uiso 1 1 calc R U . . .
C15 C 0.2410(7) 0.6425(4) 0.1812(5) 0.094(3) Uani 1 1 d . . . . .
C16 C 0.1818(6) 0.6246(4) 0.2468(5) 0.091(2) Uani 1 1 d . . . . .
C17 C 0.1613(7) 0.5782(4) 0.2502(6) 0.107(3) Uani 1 1 d . . . . .
H17 H 0.123889 0.565848 0.297293 0.129 Uiso 1 1 calc R U . . .
C18 C 0.1939(9) 0.5494(4) 0.1868(8) 0.125(4) Uani 1 1 d . . . . .
C19 C 0.2515(9) 0.5688(4) 0.1215(8) 0.137(4) Uani 1 1 d . . . . .
H19 H 0.275019 0.549508 0.077598 0.165 Uiso 1 1 calc R U . . .
C20 C 0.2770(7) 0.6142(4) 0.1160(6) 0.121(4) Uani 1 1 d . . . . .
C21 C 0.1354(6) 0.6543(3) 0.3143(5) 0.097(3) Uani 1 1 d . . . . .
H21A H 0.053873 0.667564 0.293870 0.116 Uiso 1 1 calc R U . . .
H21B H 0.196571 0.678571 0.328207 0.116 Uiso 1 1 calc R U . . .
H21C H 0.125319 0.636132 0.364939 0.116 Uiso 1 1 calc R U . . .
C22 C 0.1698(10) 0.4991(4) 0.1913(7) 0.159(4) Uani 1 1 d . . . . .
H22A H 0.240808 0.482578 0.170635 0.191 Uiso 1 1 calc R U . . .
H22B H 0.092116 0.491594 0.156259 0.191 Uiso 1 1 calc R U . . .
H22C H 0.160711 0.490439 0.250022 0.191 Uiso 1 1 calc R U . . .
C23 C 0.3422(8) 0.6329(4) 0.0429(6) 0.160(5) Uani 1 1 d . . . . .
H23A H 0.391773 0.659659 0.061521 0.192 Uiso 1 1 calc R U . . .
H23B H 0.278966 0.641448 -0.002958 0.192 Uiso 1 1 calc R U . . .
H23C H 0.398378 0.609770 0.022622 0.192 Uiso 1 1 calc R U . . .
C24 C 0.4763(14) 0.6535(5) 0.3350(10) 0.058(3) Uani 0.520(4) 1 d . U P A 1
C25 C 0.4973(13) 0.6144(7) 0.2940(10) 0.071(3) Uani 0.520(4) 1 d . U P A 1
H25 H 0.516493 0.612626 0.236786 0.085 Uiso 0.520(4) 1 calc R U P A 1
C26 C 0.487(2) 0.5774(11) 0.3459(17) 0.058(5) Uani 0.520(4) 1 d . U P A 1
C27 C 0.4688(10) 0.5964(5) 0.4338(8) 0.063(3) Uani 0.520(4) 1 d . U P A 1
C28 C 0.4745(13) 0.5758(6) 0.5124(9) 0.068(4) Uani 0.520(4) 1 d . U P A 1
H28 H 0.479845 0.543784 0.517358 0.082 Uiso 0.520(4) 1 calc R U P A 1
C29 C 0.4722(10) 0.6029(5) 0.5839(7) 0.068(3) Uani 0.520(4) 1 d . U P A 1
H29 H 0.476885 0.589214 0.638172 0.081 Uiso 0.520(4) 1 calc R U P A 1
C30 C 0.4632(10) 0.6491(5) 0.5768(7) 0.064(3) Uani 0.520(4) 1 d . U P A 1
H30 H 0.459860 0.667066 0.626166 0.076 Uiso 0.520(4) 1 calc R U P A 1
C31 C 0.4589(10) 0.6699(5) 0.4979(7) 0.062(3) Uani 0.520(4) 1 d . U P A 1
H31 H 0.452162 0.701881 0.492855 0.074 Uiso 0.520(4) 1 calc R U P A 1
C32 C 0.4646(14) 0.6427(7) 0.4261(12) 0.059(4) Uani 0.520(4) 1 d . U P A 1
C33 C 0.4874(12) 0.5287(5) 0.3294(8) 0.073(3) Uani 0.520(4) 1 d . U P A 1
C34 C 0.566(2) 0.5111(13) 0.276(2) 0.086(7) Uani 0.520(4) 1 d . U P A 1
H34 H 0.622691 0.530832 0.250667 0.103 Uiso 0.520(4) 1 calc R U P A 1
C35 C 0.5664(17) 0.4659(6) 0.2552(9) 0.091(4) Uani 0.520(4) 1 d . U P A 1
H35 H 0.624205 0.454156 0.218430 0.110 Uiso 0.520(4) 1 calc R U P A 1
C36 C 0.4802(16) 0.4379(6) 0.2898(10) 0.098(5) Uani 0.520(4) 1 d . U P A 1
H36 H 0.478260 0.406484 0.276281 0.118 Uiso 0.520(4) 1 calc R U P A 1
C37 C 0.3991(16) 0.4546(6) 0.3425(10) 0.102(5) Uani 0.520(4) 1 d . U P A 1
H37 H 0.340254 0.434773 0.365257 0.122 Uiso 0.520(4) 1 calc R U P A 1
C38 C 0.4000(12) 0.4999(5) 0.3641(8) 0.079(4) Uani 0.520(4) 1 d . U P A 1
H38 H 0.342946 0.511347 0.401600 0.095 Uiso 0.520(4) 1 calc R U P A 1
C24A C 0.4831(14) 0.6621(7) 0.2984(9) 0.059(4) Uani 0.480(4) 1 d . U P A 2
C25A C 0.5044(12) 0.6203(6) 0.2372(9) 0.073(4) Uani 0.480(4) 1 d . U P A 2
H25A H 0.519041 0.623697 0.179450 0.087 Uiso 0.480(4) 1 calc R U P A 2
C26A C 0.4995(12) 0.5802(6) 0.2751(10) 0.067(4) Uani 0.480(4) 1 d . U P A 2
C27A C 0.457(2) 0.5847(11) 0.3614(17) 0.055(5) Uani 0.480(4) 1 d . U P A 2
C28A C 0.4315(12) 0.5540(6) 0.4175(9) 0.075(4) Uani 0.480(4) 1 d . U P A 2
H28A H 0.436592 0.522530 0.405420 0.091 Uiso 0.480(4) 1 calc R U P A 2
C29A C 0.3970(16) 0.5693(6) 0.4955(10) 0.078(4) Uani 0.480(4) 1 d . U P A 2
H29A H 0.375326 0.548141 0.536866 0.093 Uiso 0.480(4) 1 calc R U P A 2
C30A C 0.3944(14) 0.6145(6) 0.5123(9) 0.082(4) Uani 0.480(4) 1 d . U P A 2
H30A H 0.375198 0.624078 0.566805 0.098 Uiso 0.480(4) 1 calc R U P A 2
C31A C 0.4197(16) 0.6484(7) 0.4503(11) 0.061(4) Uani 0.480(4) 1 d . U P A 2
H31A H 0.416275 0.679919 0.462153 0.073 Uiso 0.480(4) 1 calc R U P A 2
C32A C 0.4497(11) 0.6320(6) 0.3717(11) 0.056(3) Uani 0.480(4) 1 d . U P A 2
C33A C 0.5470(13) 0.5383(6) 0.2338(10) 0.072(4) Uani 0.480(4) 1 d . U P A 2
C34A C 0.5446(13) 0.5344(6) 0.1454(10) 0.085(4) Uani 0.480(4) 1 d . U P A 2
H34A H 0.498967 0.556647 0.112101 0.102 Uiso 0.480(4) 1 calc R U P A 2
C35A C 0.6039(15) 0.5003(6) 0.1034(12) 0.098(5) Uani 0.480(4) 1 d . U P A 2
H35A H 0.595724 0.497980 0.043574 0.118 Uiso 0.480(4) 1 calc R U P A 2
C36A C 0.6775(17) 0.4692(6) 0.1553(11) 0.104(5) Uani 0.480(4) 1 d . U P A 2
H36A H 0.729934 0.447806 0.130597 0.124 Uiso 0.480(4) 1 calc R U P A 2
C37A C 0.6723(16) 0.4703(6) 0.2410(11) 0.092(5) Uani 0.480(4) 1 d . U P A 2
H37A H 0.712596 0.447101 0.274884 0.110 Uiso 0.480(4) 1 calc R U P A 2
C38A C 0.608(3) 0.5057(13) 0.281(3) 0.082(7) Uani 0.480(4) 1 d . U P A 2
H38A H 0.607410 0.506219 0.340348 0.098 Uiso 0.480(4) 1 calc R U P A 2
C41 C 0.8059(6) 0.7744(3) 0.2407(4) 0.078(2) Uani 1 1 d . . . . .
C42 C 0.7560(7) 0.8163(3) 0.2561(4) 0.086(2) Uani 1 1 d . . . . .
H42 H 0.671847 0.823294 0.235110 0.103 Uiso 1 1 calc R U . . .
C43 C 0.8279(6) 0.8482(3) 0.3019(5) 0.090(2) Uani 1 1 d . . . . .
H43 H 0.793554 0.876808 0.314724 0.107 Uiso 1 1 calc R U . . .
C44 C 0.9532(7) 0.8372(3) 0.3290(5) 0.095(3) Uani 1 1 d . . . . .
C45 C 1.0018(7) 0.7952(3) 0.3131(5) 0.099(3) Uani 1 1 d . . . . .
H45 H 1.086137 0.787884 0.332922 0.119 Uiso 1 1 calc R U . . .
C46 C 0.9282(6) 0.7645(3) 0.2688(4) 0.086(2) Uani 1 1 d . . . . .
H46 H 0.961907 0.735565 0.257005 0.103 Uiso 1 1 calc R U . . .
C47 C 1.0289(8) 0.8711(4) 0.3737(6) 0.119(3) Uani 1 1 d . . . . .
C48 C 0.7368(9) 0.6574(5) 0.0920(6) 0.112(3) Uani 1 1 d . . . . .
C49 C 0.8028(8) 0.6843(4) 0.0448(5) 0.106(3) Uani 1 1 d . . . . .
H49 H 0.788362 0.716095 0.043738 0.127 Uiso 1 1 calc R U . . .
C50 C 0.8939(8) 0.6652(4) -0.0032(5) 0.113(3) Uani 1 1 d . . . . .
H50 H 0.941613 0.684376 -0.036405 0.135 Uiso 1 1 calc R U . . .
C51 C 0.9150(9) 0.6195(5) -0.0030(6) 0.118(4) Uani 1 1 d . . . . .
C52 C 0.8469(10) 0.5927(4) 0.0455(7) 0.126(4) Uani 1 1 d . . . . .
H52 H 0.861755 0.560895 0.046275 0.151 Uiso 1 1 calc R U . . .
C53 C 0.7551(9) 0.6105(5) 0.0947(6) 0.122(3) Uani 1 1 d . . . . .
H53 H 0.707571 0.591490 0.128288 0.146 Uiso 1 1 calc R U . . .
C54 C 1.0055(9) 0.5992(4) -0.0527(7) 0.131(4) Uani 1 1 d . . . . .
C55 C 0.7887(6) 0.6422(3) 0.3331(5) 0.0746(19) Uani 1 1 d . . . . .
C56 C 0.8385(7) 0.6018(3) 0.3099(5) 0.090(2) Uani 1 1 d . . . . .
H56 H 0.860305 0.597416 0.253789 0.108 Uiso 1 1 calc R U . . .
C57 C 0.8571(7) 0.5670(3) 0.3692(7) 0.098(3) Uani 1 1 d . . . . .
H57 H 0.891264 0.538752 0.353668 0.118 Uiso 1 1 calc R U . . .
C58 C 0.8255(7) 0.5740(3) 0.4506(6) 0.091(2) Uani 1 1 d . . . . .
C59 C 0.7768(6) 0.6146(3) 0.4729(5) 0.086(2) Uani 1 1 d . . . . .
H59 H 0.755047 0.619039 0.528987 0.104 Uiso 1 1 calc R U . . .
C60 C 0.7589(6) 0.6492(3) 0.4145(5) 0.0749(19) Uani 1 1 d . . . . .
H60 H 0.726267 0.677585 0.430527 0.090 Uiso 1 1 calc R U . . .
C61 C 0.8458(7) 0.5373(3) 0.5112(6) 0.105(3) Uani 1 1 d . . . . .

loop_
_atom_site_aniso_label
_atom_site_aniso_U_11
_atom_site_aniso_U_22
_atom_site_aniso_U_33
_atom_site_aniso_U_23
_atom_site_aniso_U_13
_atom_site_aniso_U_12
Ru1 0.0551(3) 0.1002(5) 0.0565(3) 0.0069(3) -0.0082(2) -0.0138(3)
Cl1 0.0609(9) 0.0968(13) 0.0522(9) 0.0081(8) -0.0082(7) -0.0139(9)
Cl2 0.0577(9) 0.1125(15) 0.0644(10) 0.0156(10) -0.0025(8) -0.0026(9)
P1 0.0606(11) 0.1285(18) 0.0560(11) -0.0046(11) -0.0092(8) -0.0146(11)
O1 0.078(3) 0.138(4) 0.047(3) 0.014(3) -0.008(2) -0.012(3)
O2 0.071(3) 0.185(6) 0.083(4) -0.042(4) -0.011(3) -0.010(4)
O3 0.060(3) 0.106(4) 0.068(3) 0.004(3) 0.001(2) -0.012(3)
N2 0.063(4) 0.142(6) 0.045(3) 0.009(3) -0.004(3) -0.016(4)
N5 0.057(4) 0.160(7) 0.060(4) 0.008(4) -0.013(3) -0.022(4)
N47 0.118(7) 0.191(9) 0.166(8) 0.048(7) -0.058(6) -0.062(6)
N54 0.082(6) 0.255(12) 0.186(9) -0.114(8) 0.001(6) 0.014(6)
N61 0.106(6) 0.097(6) 0.200(9) 0.053(6) -0.030(6) -0.020(5)
C1 0.050(4) 0.140(7) 0.052(4) -0.002(5) 0.001(3) -0.020(4)
C3 0.064(5) 0.181(9) 0.060(4) 0.020(5) -0.016(3) -0.012(5)
C4 0.069(5) 0.194(10) 0.059(4) 0.019(5) -0.012(4) -0.034(6)
C6 0.063(5) 0.155(9) 0.064(5) 0.043(5) -0.022(4) -0.024(5)
C7 0.062(5) 0.207(11) 0.059(5) 0.056(6) -0.017(4) -0.023(6)
C8 0.061(6) 0.262(17) 0.111(9) 0.124(11) -0.026(6) -0.039(10)
C9 0.070(7) 0.224(16) 0.187(16) 0.129(13) -0.058(9) -0.041(10)
C10 0.076(6) 0.128(8) 0.125(8) 0.062(6) -0.043(5) -0.017(6)
C11 0.075(6) 0.147(9) 0.078(6) 0.042(6) -0.032(5) -0.016(6)
C12 0.076(6) 0.297(15) 0.054(5) 0.017(7) -0.002(4) -0.010(7)
C13 0.071(6) 0.231(13) 0.280(14) 0.185(12) -0.027(7) -0.023(7)
C14 0.092(6) 0.123(7) 0.084(5) 0.038(5) -0.008(5) -0.003(5)
C15 0.061(5) 0.142(8) 0.076(6) 0.000(6) -0.010(4) -0.032(5)
C16 0.048(4) 0.138(8) 0.083(6) -0.003(6) -0.013(4) -0.019(5)
C17 0.065(5) 0.142(9) 0.110(7) 0.004(7) -0.016(5) -0.023(6)
C18 0.072(6) 0.147(11) 0.149(10) -0.013(9) -0.028(6) -0.035(6)
C19 0.078(6) 0.162(11) 0.169(11) -0.065(9) -0.004(6) -0.044(7)
C20 0.062(5) 0.194(11) 0.105(7) -0.048(8) 0.004(5) -0.045(6)
C21 0.058(4) 0.145(8) 0.087(5) 0.017(5) 0.004(4) -0.018(5)
C22 0.154(10) 0.130(9) 0.185(11) -0.026(8) -0.036(8) -0.023(8)
C23 0.103(7) 0.264(14) 0.115(8) -0.076(8) 0.022(6) -0.077(8)
C24 0.049(7) 0.070(8) 0.055(8) 0.024(6) 0.015(7) -0.030(6)
C25 0.048(6) 0.106(9) 0.057(7) -0.007(8) 0.004(6) -0.034(8)
C26 0.033(9) 0.093(12) 0.050(10) -0.018(8) 0.007(7) -0.020(8)
C27 0.040(6) 0.092(9) 0.053(7) 0.004(6) -0.009(5) -0.022(6)
C28 0.055(8) 0.089(10) 0.060(8) 0.017(7) 0.002(7) -0.014(7)
C29 0.057(7) 0.100(10) 0.047(7) 0.007(7) 0.007(5) -0.008(7)
C30 0.054(7) 0.088(9) 0.047(7) 0.006(6) 0.001(5) -0.019(6)
C31 0.046(6) 0.093(9) 0.047(7) 0.007(7) 0.004(5) -0.006(6)
C32 0.038(8) 0.094(10) 0.044(7) 0.006(7) 0.001(6) -0.001(7)
C33 0.060(7) 0.099(9) 0.061(7) -0.007(7) 0.004(6) -0.018(7)
C34 0.082(14) 0.102(15) 0.074(12) -0.006(11) 0.013(13) -0.034(13)
C35 0.102(11) 0.095(11) 0.079(9) -0.021(8) 0.015(8) -0.027(9)
C36 0.113(12) 0.093(11) 0.090(10) -0.019(9) 0.012(9) -0.024(10)
C37 0.122(13) 0.087(11) 0.093(11) -0.005(9) -0.007(9) -0.039(10)
C38 0.083(9) 0.089(10) 0.064(8) 0.005(7) 0.007(7) -0.023(8)
C24A 0.026(6) 0.106(11) 0.049(8) 0.027(7) 0.020(6) 0.002(7)
C25A 0.041(7) 0.124(11) 0.053(7) 0.004(7) 0.007(7) -0.009(7)
C26A 0.039(6) 0.103(11) 0.057(9) 0.009(9) -0.004(6) -0.009(8)
C27A 0.040(10) 0.082(11) 0.043(10) 0.010(9) 0.007(8) -0.006(8)
C28A 0.053(7) 0.103(10) 0.069(8) 0.005(8) 0.003(6) -0.014(7)
C29A 0.075(10) 0.093(11) 0.065(9) 0.012(8) 0.009(8) -0.020(9)
C30A 0.071(8) 0.110(10) 0.064(8) 0.013(8) 0.008(7) -0.016(8)
C31A 0.055(10) 0.079(10) 0.048(10) 0.004(8) 0.006(7) -0.005(8)
C32A 0.038(6) 0.083(9) 0.047(7) 0.012(7) 0.001(6) -0.016(6)
C33A 0.055(8) 0.097(11) 0.064(9) 0.000(8) 0.005(7) -0.014(8)
C34A 0.069(9) 0.101(12) 0.085(10) 0.002(9) 0.007(8) -0.001(8)
C35A 0.075(10) 0.097(13) 0.126(13) -0.033(11) 0.026(10) -0.016(9)
C36A 0.124(14) 0.095(12) 0.092(12) -0.023(10) 0.013(10) 0.015(11)
C37A 0.095(11) 0.086(11) 0.095(11) 0.002(9) 0.006(9) -0.024(9)
C38A 0.080(14) 0.084(12) 0.080(11) -0.018(10) 0.002(12) -0.002(12)
C41 0.062(4) 0.116(7) 0.055(4) 0.039(4) 0.001(3) -0.004(4)
C42 0.060(4) 0.124(7) 0.068(5) 0.041(5) -0.018(3) -0.015(5)
C43 0.067(5) 0.101(6) 0.096(5) 0.035(5) -0.019(4) -0.009(4)
C44 0.066(5) 0.126(7) 0.087(5) 0.049(5) -0.023(4) -0.029(5)
C45 0.052(4) 0.142(8) 0.100(6) 0.068(6) -0.010(4) -0.016(5)
C46 0.055(4) 0.122(7) 0.080(5) 0.040(5) 0.006(4) -0.008(4)
C47 0.079(6) 0.143(9) 0.129(8) 0.050(7) -0.031(5) -0.025(6)
C48 0.071(6) 0.172(11) 0.087(7) -0.044(7) -0.026(5) 0.001(7)
C49 0.069(5) 0.164(9) 0.080(6) -0.029(6) -0.019(4) -0.008(6)
C50 0.064(5) 0.185(11) 0.085(6) -0.048(7) -0.017(4) 0.005(6)
C51 0.063(6) 0.194(13) 0.095(7) -0.037(8) -0.013(5) -0.006(7)
C52 0.102(8) 0.167(11) 0.103(8) -0.057(7) -0.024(6) 0.018(7)
C53 0.100(7) 0.176(11) 0.084(6) -0.015(7) -0.016(5) -0.015(8)
C54 0.068(6) 0.193(11) 0.129(8) -0.071(8) -0.015(6) 0.003(6)
C55 0.046(4) 0.085(6) 0.090(6) -0.011(5) -0.010(4) -0.010(4)
C56 0.073(5) 0.099(7) 0.096(6) -0.007(5) -0.006(4) -0.011(5)
C57 0.064(5) 0.077(6) 0.147(8) -0.024(6) -0.024(5) -0.003(4)
C58 0.049(4) 0.093(7) 0.125(8) 0.002(6) -0.015(4) -0.018(4)
C59 0.055(4) 0.106(7) 0.096(6) 0.014(5) -0.004(4) -0.006(4)
C60 0.052(4) 0.089(6) 0.083(5) -0.005(4) 0.001(3) -0.009(4)
C61 0.073(5) 0.081(6) 0.154(9) 0.028(6) -0.023(5) -0.019(5)

loop_
_atom_type_symbol
_atom_type_description
_atom_type_scat_dispersion_real
_atom_type_scat_dispersion_imag
_atom_type_scat_source
C C 0.0033 0.0016
;
International Tables for Crystallography
(Vol. C, Tables 4.2.6.8 and 6.1.1.4)
;
H H 0.0000 0.0000
;
International Tables for Crystallography
(Vol. C, Table 6.1.1.4)
;
N N 0.0061 0.0033
;
International Tables for Crystallography
(Vol. C, Tables 4.2.6.8 and 6.1.1.4)
;
O O 0.0106 0.0060
;
International Tables for Crystallography
(Vol. C, Tables 4.2.6.8 and 6.1.1.4)
;
P P 0.1023 0.0942
;
International Tables for Crystallography
(Vol. C, Tables 4.2.6.8 and 6.1.1.4)
;
Ru Ru -1.2594 0.8363
;
International Tables for Crystallography
(Vol. C, Tables 4.2.6.8 and 6.1.1.4)
;
Cl Cl 0.1484 0.1585
;
International Tables for Crystallography
(Vol. C, Tables 4.2.6.8 and 6.1.1.4)
;

loop_
_geom_angle_atom_site_label_1
_geom_angle_atom_site_label_2
_geom_angle_atom_site_label_3
_geom_angle
C24A Ru1 C1 92.0(6)
C24 Ru1 C1 102.2(5)
C24A Ru1 P1 82.3(5)
C24 Ru1 P1 93.3(4)
C1 Ru1 P1 101.16(18)
C24A Ru1 Cl1 116.9(6)
C24 Ru1 Cl1 105.2(4)
C1 Ru1 Cl1 150.9(3)
P1 Ru1 Cl1 86.76(6)
C24A Ru1 Cl2 106.5(5)
C24 Ru1 Cl2 94.6(4)
C1 Ru1 Cl2 82.29(19)
P1 Ru1 Cl2 170.52(8)
Cl1 Ru1 Cl2 86.11(6)
O1 P1 O3 96.7(2)
O1 P1 O2 98.2(3)
O3 P1 O2 102.6(3)
O1 P1 Ru1 117.3(2)
O3 P1 Ru1 120.60(18)
O2 P1 Ru1 117.3(2)
C41 O1 P1 125.7(4)
C48 O2 P1 125.0(5)
C55 O3 P1 131.7(4)
C1 N2 C6 131.0(6)
C1 N2 C3 111.3(6)
C6 N2 C3 117.2(6)
C1 N5 C15 131.8(7)
C1 N5 C4 111.5(7)
C15 N5 C4 116.1(6)
N5 C1 N2 109.3(6)
N5 C1 Ru1 132.1(6)
N2 C1 Ru1 116.1(5)
N2 C3 C4 102.9(7)
N2 C3 H3A 111.2
C4 C3 H3A 111.2
N2 C3 H3B 111.2
C4 C3 H3B 111.2
H3A C3 H3B 109.1
N5 C4 C3 104.2(6)
N5 C4 H4A 110.9
C3 C4 H4A 110.9
N5 C4 H4B 110.9
C3 C4 H4B 110.9
H4A C4 H4B 108.9
C11 C6 C7 121.2(9)
C11 C6 N2 121.5(8)
C7 C6 N2 116.8(9)
C8 C7 C6 115.3(11)
C8 C7 C12 122.4(10)
C6 C7 C12 122.0(9)
C9 C8 C7 127.6(15)
C9 C8 H8 116.2
C7 C8 H8 116.2
C8 C9 C10 115.7(13)
C8 C9 C13 125.6(17)
C10 C9 C13 118.6(15)
C11 C10 C9 121.5(12)
C11 C10 H10 119.3
C9 C10 H10 119.3
C6 C11 C10 118.6(10)
C6 C11 C14 122.0(9)
C10 C11 C14 119.1(10)
C7 C12 H12A 109.5
C7 C12 H12B 109.5
H12A C12 H12B 109.5
C7 C12 H12C 109.5
H12A C12 H12C 109.5
H12B C12 H12C 109.5
C9 C13 H13A 109.5
C9 C13 H13B 109.5
H13A C13 H13B 109.5
C9 C13 H13C 109.5
H13A C13 H13C 109.5
H13B C13 H13C 109.5
C11 C14 H14A 109.5
C11 C14 H14B 109.5
H14A C14 H14B 109.5
C11 C14 H14C 109.5
H14A C14 H14C 109.5
H14B C14 H14C 109.5
C16 C15 C20 120.2(10)
C16 C15 N5 122.4(9)
C20 C15 N5 117.0(9)
C15 C16 C17 119.7(9)
C15 C16 C21 121.3(9)
C17 C16 C21 119.0(9)
C18 C17 C16 121.7(10)
C18 C17 H17 119.2
C16 C17 H17 119.2
C19 C18 C17 116.9(11)
C19 C18 C22 122.2(13)
C17 C18 C22 120.8(12)
C20 C19 C18 123.9(11)
C20 C19 H19 118.1
C18 C19 H19 118.1
C19 C20 C15 117.6(10)
C19 C20 C23 120.9(11)
C15 C20 C23 121.5(11)
C16 C21 H21A 109.5
C16 C21 H21B 109.5
H21A C21 H21B 109.5
C16 C21 H21C 109.5
H21A C21 H21C 109.5
H21B C21 H21C 109.5
C18 C22 H22A 109.5
C18 C22 H22B 109.5
H22A C22 H22B 109.5
C18 C22 H22C 109.5
H22A C22 H22C 109.5
H22B C22 H22C 109.5
C20 C23 H23A 109.5
C20 C23 H23B 109.5
H23A C23 H23B 109.5
C20 C23 H23C 109.5
H23A C23 H23C 109.5
H23B C23 H23C 109.5
C25 C24 C32 108.3(16)
C25 C24 Ru1 128.2(12)
C32 C24 Ru1 122.6(12)
C24 C25 C26 111.3(17)
C24 C25 H25 124.4
C26 C25 H25 124.4
C25 C26 C33 132(2)
C25 C26 C27 106(2)
C33 C26 C27 122(2)
C32 C27 C28 121.1(15)
C32 C27 C26 106.8(17)
C28 C27 C26 131.4(18)
C27 C28 C29 118.8(15)
C27 C28 H28 120.6
C29 C28 H28 120.6
C30 C29 C28 120.7(12)
C30 C29 H29 119.6
C28 C29 H29 119.6
C29 C30 C31 120.5(12)
C29 C30 H30 119.7
C31 C30 H30 119.7
C30 C31 C32 118.8(14)
C30 C31 H31 120.6
C32 C31 H31 120.6
C27 C32 C31 120.1(16)
C27 C32 C24 107.1(16)
C31 C32 C24 132.7(17)
C34 C33 C38 119(2)
C34 C33 C26 120(2)
C38 C33 C26 120.9(15)
C33 C34 C35 123(3)
C33 C34 H34 118.7
C35 C34 H34 118.7
C34 C35 C36 118(2)
C34 C35 H35 121.0
C36 C35 H35 121.0
C37 C36 C35 120.8(16)
C37 C36 H36 119.6
C35 C36 H36 119.6
C36 C37 C38 121.2(15)
C36 C37 H37 119.4
C38 C37 H37 119.4
C37 C38 C33 118.6(14)
C37 C38 H38 120.7
C33 C38 H38 120.7
C32A C24A C25A 93.9(13)
C32A C24A Ru1 129.4(13)
C25A C24A Ru1 136.7(11)
C26A C25A C24A 113.4(14)
C26A C25A H25A 123.3
C24A C25A H25A 123.3
C25A C26A C27A 111(2)
C25A C26A C33A 120.3(15)
C27A C26A C33A 128.0(18)
C28A C27A C32A 126(2)
C28A C27A C26A 131(3)
C32A C27A C26A 103(2)
C27A C28A C29A 118(2)
C27A C28A H28A 121.2
C29A C28A H28A 121.2
C30A C29A C28A 120.2(15)
C30A C29A H29A 119.9
C28A C29A H29A 119.9
C29A C30A C31A 122.4(16)
C29A C30A H30A 118.8
C31A C30A H30A 118.8
C32A C31A C30A 116.0(19)
C32A C31A H31A 122.0
C30A C31A H31A 122.0
C31A C32A C27A 117.6(19)
C31A C32A C24A 124.3(17)
C27A C32A C24A 117.9(18)
C38A C33A C34A 117(2)
C38A C33A C26A 121(2)
C34A C33A C26A 121.6(15)
C35A C34A C33A 124.8(16)
C35A C34A H34A 117.6
C33A C34A H34A 117.6
C34A C35A C36A 116.1(17)
C34A C35A H35A 122.0
C36A C35A H35A 122.0
C37A C36A C35A 119.5(17)
C37A C36A H36A 120.3
C35A C36A H36A 120.3
C36A C37A C38A 121(2)
C36A C37A H37A 119.3
C38A C37A H37A 119.3
C33A C38A C37A 120(3)
C33A C38A H38A 119.8
C37A C38A H38A 119.8
C46 C41 C42 120.4(8)
C46 C41 O1 121.1(8)
C42 C41 O1 118.3(6)
C41 C42 C43 120.1(7)
C41 C42 H42 120.0
C43 C42 H42 120.0
C42 C43 C44 118.2(8)
C42 C43 H43 120.9
C44 C43 H43 120.9
C45 C44 C43 121.0(8)
C45 C44 C47 121.1(8)
C43 C44 C47 117.8(9)
C46 C45 C44 119.3(7)
C46 C45 H45 120.3
C44 C45 H45 120.3
C45 C46 C41 120.9(8)
C45 C46 H46 119.5
C41 C46 H46 119.5
N47 C47 C44 178.6(11)
C49 C48 C53 121.9(10)
C49 C48 O2 122.3(12)
C53 C48 O2 115.7(12)
C48 C49 C50 119.3(11)
C48 C49 H49 120.3
C50 C49 H49 120.3
C51 C50 C49 121.1(11)
C51 C50 H50 119.5
C49 C50 H50 119.5
C52 C51 C50 118.7(11)
C52 C51 C54 119.2(13)
C50 C51 C54 122.0(12)
C51 C52 C53 121.9(12)
C51 C52 H52 119.0
C53 C52 H52 119.0
C48 C53 C52 117.1(11)
C48 C53 H53 121.5
C52 C53 H53 121.5
N54 C54 C51 176.1(16)
C56 C55 C60 120.7(8)
C56 C55 O3 118.2(7)
C60 C55 O3 120.9(7)
C55 C56 C57 119.7(8)
C55 C56 H56 120.2
C57 C56 H56 120.2
C58 C57 C56 119.3(8)
C58 C57 H57 120.3
C56 C57 H57 120.3
C59 C58 C57 120.4(9)
C59 C58 C61 121.3(9)
C57 C58 C61 118.4(9)
C58 C59 C60 120.5(8)
C58 C59 H59 119.8
C60 C59 H59 119.8
C55 C60 C59 119.4(8)
C55 C60 H60 120.3
C59 C60 H60 120.3
N61 C61 C58 178.3(12)

loop_
_geom_bond_atom_site_label_1
_geom_bond_atom_site_label_2
_geom_bond_distance
Ru1 C24A 1.623(19)
Ru1 C24 1.998(16)
Ru1 C1 2.060(6)
Ru1 P1 2.222(2)
Ru1 Cl1 2.3736(16)
Ru1 Cl2 2.3938(18)
P1 O1 1.594(5)
P1 O3 1.609(5)
P1 O2 1.609(5)
O1 C41 1.376(8)
O2 C48 1.425(10)
O3 C55 1.400(8)
N2 C1 1.352(9)
N2 C6 1.444(10)
N2 C3 1.485(8)
N5 C1 1.340(8)
N5 C15 1.422(10)
N5 C4 1.474(9)
N47 C47 1.150(11)
N54 C54 1.130(11)
N61 C61 1.132(9)
C3 C4 1.491(11)
C3 H3A 0.9900
C3 H3B 0.9900
C4 H4A 0.9900
C4 H4B 0.9900
C6 C11 1.384(11)
C6 C7 1.415(11)
C7 C8 1.387(13)
C7 C12 1.485(13)
C8 C9 1.315(19)
C8 H8 0.9500
C9 C10 1.425(17)
C9 C13 1.495(15)
C10 C11 1.397(11)
C10 H10 0.9500
C11 C14 1.497(11)
C12 H12A 0.9800
C12 H12B 0.9800
C12 H12C 0.9800
C13 H13A 0.9800
C13 H13B 0.9800
C13 H13C 0.9800
C14 H14A 0.9800
C14 H14B 0.9800
C14 H14C 0.9800
C15 C16 1.372(10)
C15 C20 1.410(11)
C16 C17 1.387(11)
C16 C21 1.502(10)
C17 C18 1.386(13)
C17 H17 0.9500
C18 C19 1.374(13)
C18 C22 1.511(13)
C19 C20 1.373(14)
C19 H19 0.9500
C20 C23 1.509(12)
C21 H21A 0.9800
C21 H21B 0.9800
C21 H21C 0.9800
C22 H22A 0.9800
C22 H22B 0.9800
C22 H22C 0.9800
C23 H23A 0.9800
C23 H23B 0.9800
C23 H23C 0.9800
C24 C25 1.35(2)
C24 C32 1.50(2)
C25 C26 1.38(4)
C25 H25 0.9500
C26 C33 1.46(3)
C26 C27 1.53(3)
C27 C32 1.37(2)
C27 C28 1.386(17)
C28 C29 1.390(18)
C28 H28 0.9500
C29 C30 1.369(16)
C29 H29 0.9500
C30 C31 1.394(15)
C30 H30 0.9500
C31 C32 1.40(2)
C31 H31 0.9500
C33 C34 1.35(4)
C33 C38 1.408(16)
C34 C35 1.37(4)
C34 H34 0.9500
C35 C36 1.38(2)
C35 H35 0.9500
C36 C37 1.35(2)
C36 H36 0.9500
C37 C38 1.380(18)
C37 H37 0.9500
C38 H38 0.9500
C24A C32A 1.532(18)
C24A C25A 1.60(2)
C25A C26A 1.33(2)
C25A H25A 0.9500
C26A C27A 1.49(3)
C26A C33A 1.51(2)
C27A C28A 1.32(3)
C27A C32A 1.41(3)
C28A C29A 1.40(2)
C28A H28A 0.9500
C29A C30A 1.36(2)
C29A H29A 0.9500
C30A C31A 1.45(2)
C30A H30A 0.9500
C31A C32A 1.40(2)
C31A H31A 0.9500
C33A C38A 1.34(4)
C33A C34A 1.406(19)
C34A C35A 1.39(2)
C34A H34A 0.9500
C35A C36A 1.42(2)
C35A H35A 0.9500
C36A C37A 1.37(2)
C36A H36A 0.9500
C37A C38A 1.42(4)
C37A H37A 0.9500
C38A H38A 0.9500
C41 C46 1.368(9)
C41 C42 1.376(10)
C42 C43 1.378(9)
C42 H42 0.9500
C43 C44 1.402(9)
C43 H43 0.9500
C44 C45 1.372(11)
C44 C47 1.434(12)
C45 C46 1.355(10)
C45 H45 0.9500
C46 H46 0.9500
C48 C49 1.334(12)
C48 C53 1.398(13)
C49 C50 1.403(11)
C49 H49 0.9500
C50 C51 1.368(13)
C50 H50 0.9500
C51 C52 1.359(13)
C51 C54 1.430(13)
C52 C53 1.405(12)
C52 H52 0.9500
C53 H53 0.9500
C55 C56 1.369(10)
C55 C60 1.375(9)
C56 C57 1.395(10)
C56 H56 0.9500
C57 C58 1.381(11)
C57 H57 0.9500
C58 C59 1.362(10)
C58 C61 1.453(11)
C59 C60 1.382(9)
C59 H59 0.9500
C60 H60 0.9500

loop_
_geom_torsion_atom_site_label_1
_geom_torsion_atom_site_label_2
_geom_torsion_atom_site_label_3
_geom_torsion_atom_site_label_4
_geom_torsion
O3 P1 O1 C41 -57.9(6)
O2 P1 O1 C41 -161.7(6)
Ru1 P1 O1 C41 71.7(6)
O1 P1 O2 C48 60.5(9)
O3 P1 O2 C48 -38.3(9)
Ru1 P1 O2 C48 -172.9(8)
O1 P1 O3 C55 166.1(6)
O2 P1 O3 C55 -93.8(6)
Ru1 P1 O3 C55 38.8(7)
C15 N5 C1 N2 170.3(8)
C4 N5 C1 N2 -0.5(8)
C15 N5 C1 Ru1 -28.8(12)
C4 N5 C1 Ru1 160.4(6)
C6 N2 C1 N5 -165.0(7)
C3 N2 C1 N5 6.2(8)
C6 N2 C1 Ru1 30.7(10)
C3 N2 C1 Ru1 -158.1(5)
C1 N2 C3 C4 -9.1(8)
C6 N2 C3 C4 163.5(7)
C1 N5 C4 C3 -5.2(8)
C15 N5 C4 C3 -177.6(7)
N2 C3 C4 N5 8.1(8)
C1 N2 C6 C11 -109.1(9)
C3 N2 C6 C11 80.1(8)
C1 N2 C6 C7 79.2(9)
C3 N2 C6 C7 -91.6(8)
C11 C6 C7 C8 2.6(10)
N2 C6 C7 C8 174.3(7)
C11 C6 C7 C12 -170.6(7)
N2 C6 C7 C12 1.1(10)
C6 C7 C8 C9 -0.1(16)
C12 C7 C8 C9 173.1(12)
C7 C8 C9 C10 -2.3(19)
C7 C8 C9 C13 -179.4(7)
C8 C9 C10 C11 2.3(15)
C13 C9 C10 C11 179.6(7)
C7 C6 C11 C10 -2.5(11)
N2 C6 C11 C10 -173.8(6)
C7 C6 C11 C14 172.0(6)
N2 C6 C11 C14 0.7(11)
C9 C10 C11 C6 0.0(11)
C9 C10 C11 C14 -174.7(8)
C1 N5 C15 C16 95.5(10)
C4 N5 C15 C16 -94.1(8)
C1 N5 C15 C20 -91.9(9)
C4 N5 C15 C20 78.5(9)
C20 C15 C16 C17 2.1(11)
N5 C15 C16 C17 174.5(6)
C20 C15 C16 C21 -176.2(7)
N5 C15 C16 C21 -3.9(10)
C15 C16 C17 C18 -3.0(12)
C21 C16 C17 C18 175.4(7)
C16 C17 C18 C19 2.1(13)
C16 C17 C18 C22 -179.5(8)
C17 C18 C19 C20 -0.4(15)
C22 C18 C19 C20 -178.8(9)
C18 C19 C20 C15 -0.4(14)
C18 C19 C20 C23 179.1(9)
C16 C15 C20 C19 -0.5(12)
N5 C15 C20 C19 -173.3(7)
C16 C15 C20 C23 -180.0(7)
N5 C15 C20 C23 7.3(11)
C32 C24 C25 C26 6.6(19)
Ru1 C24 C25 C26 176.1(14)
C24 C25 C26 C33 172.0(19)
C24 C25 C26 C27 -5.5(19)
C25 C26 C27 C32 2.2(18)
C33 C26 C27 C32 -175.7(16)
C25 C26 C27 C28 -167.6(14)
C33 C26 C27 C28 15(3)
C32 C27 C28 C29 1.8(19)
C26 C27 C28 C29 170.4(14)
C27 C28 C29 C30 0.6(18)
C28 C29 C30 C31 -1.4(18)
C29 C30 C31 C32 -0.3(17)
C28 C27 C32 C31 -4(2)
C26 C27 C32 C31 -174.6(13)
C28 C27 C32 C24 172.6(12)
C26 C27 C32 C24 1.6(16)
C30 C31 C32 C27 2.8(19)
C30 C31 C32 C24 -172.3(14)
C25 C24 C32 C27 -5.0(16)
Ru1 C24 C32 C27 -175.1(10)
C25 C24 C32 C31 170.6(15)
Ru1 C24 C32 C31 0(2)
C25 C26 C33 C34 39(3)
C27 C26 C33 C34 -143(2)
C25 C26 C33 C38 -136(2)
C27 C26 C33 C38 41(2)
C38 C33 C34 C35 -2(4)
C26 C33 C34 C35 -177(2)
C33 C34 C35 C36 2(4)
C34 C35 C36 C37 -1(3)
C35 C36 C37 C38 -1(3)
C36 C37 C38 C33 0(2)
C34 C33 C38 C37 1(2)
C26 C33 C38 C37 176.2(17)
C1 Ru1 C24A C32A -118.8(14)
P1 Ru1 C24A C32A 140.2(15)
Cl1 Ru1 C24A C32A 57.8(15)
Cl2 Ru1 C24A C32A -36.3(15)
C1 Ru1 C24A C25A 59.7(15)
P1 Ru1 C24A C25A -41.3(15)
Cl1 Ru1 C24A C25A -123.7(14)
Cl2 Ru1 C24A C25A 142.2(14)
C32A C24A C25A C26A -6.9(14)
Ru1 C24A C25A C26A 174.2(14)
C24A C25A C26A C27A 8.4(19)
C24A C25A C26A C33A -165.6(12)
C25A C26A C27A C28A 175(2)
C33A C26A C27A C28A -11(4)
C25A C26A C27A C32A -6(2)
C33A C26A C27A C32A 167.9(14)
C32A C27A C28A C29A -1(3)
C26A C27A C28A C29A 178(2)
C27A C28A C29A C30A -2(3)
C28A C29A C30A C31A 3(3)
C29A C30A C31A C32A -1(2)
C30A C31A C32A C27A -2(2)
C30A C31A C32A C24A -178.3(14)
C28A C27A C32A C31A 4(3)
C26A C27A C32A C31A -175.7(14)
C28A C27A C32A C24A 180.0(19)
C26A C27A C32A C24A 1(2)
C25A C24A C32A C31A 179.5(13)
Ru1 C24A C32A C31A -2(2)
C25A C24A C32A C27A 3.4(18)
Ru1 C24A C32A C27A -177.6(15)
C25A C26A C33A C38A 143(2)
C27A C26A C33A C38A -30(3)
C25A C26A C33A C34A -29(2)
C27A C26A C33A C34A 158.4(18)
C38A C33A C34A C35A -2(3)
C26A C33A C34A C35A 169.4(14)
C33A C34A C35A C36A -4(2)
C34A C35A C36A C37A 9(2)
C35A C36A C37A C38A -8(3)
C34A C33A C38A C37A 3(4)
C26A C33A C38A C37A -169(2)
C36A C37A C38A C33A 2(4)
P1 O1 C41 C46 82.4(7)
P1 O1 C41 C42 -102.3(7)
C46 C41 C42 C43 -1.7(10)
O1 C41 C42 C43 -177.1(6)
C41 C42 C43 C44 2.4(10)
C42 C43 C44 C45 -2.3(11)
C42 C43 C44 C47 177.7(7)
C43 C44 C45 C46 1.6(12)
C47 C44 C45 C46 -178.4(7)
C44 C45 C46 C41 -0.9(11)
C42 C41 C46 C45 0.9(10)
O1 C41 C46 C45 176.2(6)
P1 O2 C48 C49 -76.0(10)
P1 O2 C48 C53 107.8(8)
C53 C48 C49 C50 -0.4(12)
O2 C48 C49 C50 -176.4(6)
C48 C49 C50 C51 0.6(12)
C49 C50 C51 C52 -0.7(13)
C49 C50 C51 C54 178.7(7)
C50 C51 C52 C53 0.5(14)
C54 C51 C52 C53 -178.9(7)
C49 C48 C53 C52 0.2(12)
O2 C48 C53 C52 176.4(6)
C51 C52 C53 C48 -0.3(13)
P1 O3 C55 C56 113.7(7)
P1 O3 C55 C60 -71.7(8)
C60 C55 C56 C57 1.2(10)
O3 C55 C56 C57 175.8(6)
C55 C56 C57 C58 -0.3(11)
C56 C57 C58 C59 -0.2(11)
C56 C57 C58 C61 -180.0(6)
C57 C58 C59 C60 -0.2(11)
C61 C58 C59 C60 179.6(6)
C56 C55 C60 C59 -1.5(10)
O3 C55 C60 C59 -176.0(5)
C58 C59 C60 C55 1.1(10)
